data_2002636
loop_
_publ_author_name
'Martin, F D'
'Mueller-Buschbaum, Hk'

_publ_section_title
;
Synthese und Kristallstruktur eines Alkali-Erdalkali-Kupfer-Halogeno-
Oxovanadats: K Ba Cu V2 O7 Cl
;
_journal_name_full
;
Zeitschrift fuer Naturforschung, Teil B. Anorganische Chemie,
Organische Chemie (42,1987-)
;
_journal_page_first 355
_journal_page_last 359
_journal_volume 49
_journal_year 1994
_chemical_formula_structural 'K Ba Cu (V2 O7) Cl'
_chemical_formula_sum 'Ba Cl Cu K O7 V2'
_chemical_name_systematic 'Potassium barium copper divanadate chloride'
_space_group_IT_number 100
_symmetry_cell_setting tetragonal
_symmetry_Int_Tables_number 100
_symmetry_space_group_name_Hall 'P 4 -2ab'
_symmetry_space_group_name_H-M 'P 4 b m'
_cell_angle_alpha 90
_cell_angle_beta 90
_cell_angle_gamma 90
_cell_formula_units_Z 2
_cell_length_a 8.8581(13)
_cell_length_b 8.8581(13)
_cell_length_c 5.4711(11)
_cell_volume 429.3
_refine_ls_R_factor_all 0.088
_cod_database_code 2002636

loop_
_symmetry_equiv_pos_as_xyz
x,y,z
-x,-y,z
1/2+x,1/2-y,z
1/2-x,1/2+y,z
-y,x,z
y,-x,z
1/2+y,1/2+x,z
1/2-y,1/2-x,z

loop_
_atom_site_label
_atom_site_type_symbol
_atom_site_symmetry_multiplicity
_atom_site_Wyckoff_symbol
_atom_site_fract_x
_atom_site_fract_y
_atom_site_fract_z
_atom_site_occupancy
_atom_site_attached_hydrogens
_atom_site_calc_flag
K1 K1+ 4 c 0.1731(2) 0.6731(2) 0.1653 0.5 0 d
Ba1 Ba2+ 4 c 0.1731(2) 0.6731(2) 0.1653 0.5 0 d
Cu1 Cu2+ 2 a 0. 0. 0.7746(8) 1. 0 d
V1 V5+ 4 c 0.3684(3) 0.8684(3) 0.6997(8) 1. 0 d
Cl1 Cl1- 2 a 0. 0. 0.3034(10) 1. 0 d
O1 O2- 4 c 0.383(1) 0.883(1) 0.394(1) 1. 0 d
O2 O2- 8 d 0.199(1) 0.913(1) 0.819(1) 1. 0 d
O3 O2- 2 b 0.5 0. 0.837(1) 1. 0 d

loop_
_atom_type_symbol
_atom_type_oxidation_number
K1+ 1.000
Ba2+ 2.000
Cu2+ 2.000
V5+ 5.000
Cl1- -1.000
O2- -2.000
